data_4064455
loop_
_publ_author_name
'Klis, Tomasz'
'Powell, Douglas R.'
'Wojtas, Lukasz'
'Wehmschulte, Rudolf J.'

_publ_section_title
;
 Synthesis and Characterization of Bulky Cationic Arylalkylaluminum
 Compounds
;
_journal_issue 9
_journal_name_full Organometallics
_journal_page_first 2563
_journal_paper_doi 10.1021/om200120y
_journal_volume 30
_journal_year 2011
_chemical_formula_moiety 'C33 H48 Al B11 I6'
_chemical_formula_sum 'C33 H48 Al B11 I6'
_chemical_formula_weight 1352.00
_chemical_name_systematic
; 
 ? 
;
_space_group_IT_number 14
_symmetry_cell_setting monoclinic
_symmetry_space_group_name_Hall '-P 2yn'
_symmetry_space_group_name_H-M 'P 1 21/n 1'
_atom_sites_solution_hydrogens geom
_atom_sites_solution_primary direct
_atom_sites_solution_secondary difmap
_audit_creation_method SHELXL-97
_cell_angle_alpha 90.00
_cell_angle_beta 107.880(16)
_cell_angle_gamma 90.00
_cell_formula_units_Z 4
_cell_length_a 13.736(10)
_cell_length_b 20.352(15)
_cell_length_c 17.040(12)
_cell_measurement_reflns_used 6751
_cell_measurement_temperature 100(2)
_cell_measurement_theta_max 26.86
_cell_measurement_theta_min 2.28
_cell_volume 4534(6)
_computing_cell_refinement 'SAINT (Bruker, 2007)'
_computing_data_collection 'SMART (Bruker, 2007)'
_computing_data_reduction 'SAINT (Bruker, 2007)'
_computing_molecular_graphics 'SHELXTL (Sheldrick, 2008)'
_computing_publication_material 'SHELXTL (Sheldrick, 2008)'
_computing_structure_refinement 'SHELXTL (Sheldrick, 2008)'
_computing_structure_solution 'SHELXTL (Sheldrick, 2008)'
_diffrn_ambient_temperature 100(2)
_diffrn_measured_fraction_theta_full 1.000
_diffrn_measured_fraction_theta_max 0.899
_diffrn_measurement_device_type 'CCD Bruker APEX'
_diffrn_measurement_method '\f and \w scans'
_diffrn_radiation_monochromator graphite
_diffrn_radiation_source 'fine-focus sealed tube'
_diffrn_radiation_type MoK\a
_diffrn_radiation_wavelength 0.71073
_diffrn_reflns_av_R_equivalents 0.1059
_diffrn_reflns_av_sigmaI/netI 0.1284
_diffrn_reflns_limit_h_max 15
_diffrn_reflns_limit_h_min -17
_diffrn_reflns_limit_k_max 26
_diffrn_reflns_limit_k_min -26
_diffrn_reflns_limit_l_max 21
_diffrn_reflns_limit_l_min -21
_diffrn_reflns_number 35989
_diffrn_reflns_theta_full 25.00
_diffrn_reflns_theta_max 28.10
_diffrn_reflns_theta_min 1.61
_diffrn_standards_number 0
_exptl_absorpt_coefficient_mu 4.155
_exptl_absorpt_correction_T_max 0.4904
_exptl_absorpt_correction_T_min 0.2622
_exptl_absorpt_correction_type multi-scan
_exptl_absorpt_process_details 'SADABS, (Sheldrick, 2001)'
_exptl_crystal_colour orange
_exptl_crystal_density_diffrn 1.981
_exptl_crystal_density_method 'not measured'
_exptl_crystal_description block
_exptl_crystal_F_000 2528
_exptl_crystal_size_max 0.44
_exptl_crystal_size_mid 0.42
_exptl_crystal_size_min 0.20
_refine_diff_density_max 1.518
_refine_diff_density_min -1.610
_refine_diff_density_rms 0.213
_refine_ls_extinction_method none
_refine_ls_goodness_of_fit_ref 0.975
_refine_ls_hydrogen_treatment constr
_refine_ls_matrix_type full
_refine_ls_number_parameters 469
_refine_ls_number_reflns 9945
_refine_ls_number_restraints 103
_refine_ls_restrained_S_all 0.971
_refine_ls_R_factor_all 0.1099
_refine_ls_R_factor_gt 0.0510
_refine_ls_shift/su_max 0.002
_refine_ls_shift/su_mean 0.000
_refine_ls_structure_factor_coef Fsqd
_refine_ls_weighting_details 'calc w=1/[\s^2^(Fo^2^)+(0.0280P)^2^] where P=(Fo^2^+2Fc^2^)/3'
_refine_ls_weighting_scheme calc
_refine_ls_wR_factor_gt 0.0865
_refine_ls_wR_factor_ref 0.0986
_reflns_number_gt 5984
_reflns_number_total 9945
_reflns_threshold_expression I>2\s(I)
_cod_data_source_file om200120y_si_001.cif
_cod_data_source_block compound_5_
_cod_original_sg_symbol_H-M 'P 21/n'
_cod_database_code 4064455

loop_
_symmetry_equiv_pos_as_xyz
'x, y, z'
'-x+1/2, y+1/2, -z+1/2'
'-x, -y, -z'
'x-1/2, -y-1/2, z-1/2'

loop_
_atom_site_label
_atom_site_type_symbol
_atom_site_fract_x
_atom_site_fract_y
_atom_site_fract_z
_atom_site_U_iso_or_equiv
_atom_site_adp_type
_atom_site_occupancy
_atom_site_symmetry_multiplicity
_atom_site_calc_flag
_atom_site_refinement_flags
I1 I 0.24172(4) 0.44827(3) 0.82712(3) 0.02050(13) Uani 1 1 d .
I2 I 0.19171(4) 0.29110(3) 0.68472(3) 0.02440(14) Uani 1 1 d .
I3 I -0.11935(4) 0.24879(3) 0.62009(3) 0.02885(15) Uani 1 1 d .
I4 I -0.24830(4) 0.38186(3) 0.73997(4) 0.04134(18) Uani 1 1 d .
I5 I -0.01281(4) 0.50621(3) 0.87054(4) 0.04346(19) Uani 1 1 d .
I6 I -0.02173(4) 0.43625(3) 0.64256(3) 0.03088(15) Uani 1 1 d .
Al1 Al 0.35487(17) 0.37286(12) 0.75455(13) 0.0187(6) Uani 1 1 d .
C1 C 0.4085(5) 0.4132(4) 0.6706(4) 0.0116(15) Uani 1 1 d U
C2 C 0.4275(5) 0.3742(4) 0.6085(4) 0.0170(16) Uani 1 1 d U
C3 C 0.4961(5) 0.3947(4) 0.5678(4) 0.0198(17) Uani 1 1 d U
H3 H 0.5104 0.3672 0.5276 0.024 Uiso 1 1 calc R
C4 C 0.5436(5) 0.4555(4) 0.5863(4) 0.0159(16) Uani 1 1 d U
H4 H 0.5923 0.4690 0.5603 0.019 Uiso 1 1 calc R
C5 C 0.5200(5) 0.4959(4) 0.6422(4) 0.0190(17) Uani 1 1 d U
H5 H 0.5494 0.5386 0.6511 0.023 Uiso 1 1 calc R
C6 C 0.4546(5) 0.4769(4) 0.6863(4) 0.0148(15) Uani 1 1 d U
C7 C 0.3681(5) 0.3120(4) 0.5769(4) 0.0135(14) Uani 1 1 d U
C8 C 0.2770(5) 0.3187(4) 0.5096(4) 0.0147(15) Uani 1 1 d U
C9 C 0.2214(6) 0.2630(4) 0.4752(5) 0.0202(17) Uani 1 1 d U
H9 H 0.1602 0.2669 0.4303 0.024 Uiso 1 1 calc R
C10 C 0.2562(6) 0.2021(4) 0.5070(4) 0.0232(18) Uani 1 1 d U
H10 H 0.2181 0.1641 0.4836 0.028 Uiso 1 1 calc R
C11 C 0.3457(6) 0.1948(4) 0.5725(4) 0.0210(17) Uani 1 1 d U
H11 H 0.3675 0.1524 0.5939 0.025 Uiso 1 1 calc R
C12 C 0.4027(5) 0.2495(4) 0.6061(4) 0.0170(15) Uani 1 1 d U
C13 C 0.2365(5) 0.3851(4) 0.4735(4) 0.0198(17) Uani 1 1 d U
H13 H 0.2749 0.4195 0.5127 0.024 Uiso 1 1 calc R
C14 C 0.1215(6) 0.3945(4) 0.4632(5) 0.031(2) Uani 1 1 d U
H14A H 0.0816 0.3615 0.4246 0.047 Uiso 1 1 calc R
H14B H 0.1001 0.4385 0.4415 0.047 Uiso 1 1 calc R
H14C H 0.1099 0.3893 0.5168 0.047 Uiso 1 1 calc R
C15 C 0.2570(6) 0.3964(4) 0.3907(4) 0.029(2) Uani 1 1 d U
H15A H 0.3308 0.3952 0.3992 0.044 Uiso 1 1 calc R
H15B H 0.2299 0.4394 0.3685 0.044 Uiso 1 1 calc R
H15C H 0.2233 0.3619 0.3517 0.044 Uiso 1 1 calc R
C16 C 0.5029(6) 0.2405(4) 0.6761(4) 0.0194(17) Uani 1 1 d U
H16 H 0.5235 0.2842 0.7030 0.023 Uiso 1 1 calc R
C17 C 0.4919(6) 0.1912(4) 0.7435(5) 0.034(2) Uani 1 1 d U
H17A H 0.4847 0.1465 0.7213 0.051 Uiso 1 1 calc R
H17B H 0.4312 0.2026 0.7595 0.051 Uiso 1 1 calc R
H17C H 0.5528 0.1938 0.7920 0.051 Uiso 1 1 calc R
C18 C 0.5871(6) 0.2170(4) 0.6426(5) 0.030(2) Uani 1 1 d U
H18A H 0.5658 0.1761 0.6118 0.045 Uiso 1 1 calc R
H18B H 0.6495 0.2092 0.6885 0.045 Uiso 1 1 calc R
H18C H 0.6003 0.2506 0.6059 0.045 Uiso 1 1 calc R
C19 C 0.4288(5) 0.5238(3) 0.7437(4) 0.0130(15) Uani 1 1 d U
C20 C 0.3369(6) 0.5604(4) 0.7187(4) 0.0189(16) Uani 1 1 d U
C21 C 0.3129(6) 0.6033(4) 0.7724(4) 0.0201(17) Uani 1 1 d U
H21 H 0.2505 0.6272 0.7554 0.024 Uiso 1 1 calc R
C22 C 0.3806(6) 0.6118(4) 0.8524(4) 0.0235(18) Uani 1 1 d U
H22 H 0.3636 0.6407 0.8899 0.028 Uiso 1 1 calc R
C23 C 0.4723(6) 0.5776(4) 0.8763(4) 0.0244(18) Uani 1 1 d U
H23 H 0.5183 0.5837 0.9302 0.029 Uiso 1 1 calc R
C24 C 0.4982(6) 0.5340(4) 0.8220(4) 0.0178(16) Uani 1 1 d U
C25 C 0.2610(5) 0.5539(4) 0.6302(4) 0.0218(18) Uani 1 1 d U
H25 H 0.2559 0.5062 0.6157 0.026 Uiso 1 1 calc R
C26 C 0.1536(6) 0.5780(4) 0.6219(5) 0.030(2) Uani 1 1 d U
H26A H 0.1265 0.5539 0.6604 0.045 Uiso 1 1 calc R
H26B H 0.1094 0.5707 0.5653 0.045 Uiso 1 1 calc R
H26C H 0.1556 0.6251 0.6346 0.045 Uiso 1 1 calc R
C27 C 0.3006(6) 0.5901(5) 0.5655(4) 0.034(2) Uani 1 1 d U
H27A H 0.2583 0.5778 0.5098 0.051 Uiso 1 1 calc R
H27B H 0.3718 0.5775 0.5731 0.051 Uiso 1 1 calc R
H27C H 0.2965 0.6377 0.5726 0.051 Uiso 1 1 calc R
C28 C 0.6053(6) 0.5041(4) 0.8493(5) 0.0265(18) Uani 1 1 d U
H28 H 0.6042 0.4643 0.8147 0.032 Uiso 1 1 calc R
C29 C 0.6425(7) 0.4828(4) 0.9404(5) 0.040(2) Uani 1 1 d U
H29A H 0.6574 0.5218 0.9758 0.061 Uiso 1 1 calc R
H29B H 0.7047 0.4562 0.9504 0.061 Uiso 1 1 calc R
H29C H 0.5891 0.4567 0.9529 0.061 Uiso 1 1 calc R
C30 C 0.6821(6) 0.5525(4) 0.8332(5) 0.035(2) Uani 1 1 d U
H30A H 0.6606 0.5645 0.7747 0.053 Uiso 1 1 calc R
H30B H 0.7499 0.5321 0.8480 0.053 Uiso 1 1 calc R
H30C H 0.6850 0.5921 0.8666 0.053 Uiso 1 1 calc R
C31 C 0.4612(6) 0.3372(4) 0.8494(5) 0.032(2) Uani 1 1 d U
H31A H 0.4995 0.3049 0.8270 0.038 Uiso 1 1 calc R
H31B H 0.5091 0.3739 0.8718 0.038 Uiso 1 1 calc R
C32 C 0.4420(6) 0.3048(5) 0.9224(5) 0.040(3) Uani 1 1 d U
H32A H 0.4029 0.3346 0.9465 0.060 Uiso 1 1 calc R
H32B H 0.5075 0.2944 0.9637 0.060 Uiso 1 1 calc R
H32C H 0.4031 0.2642 0.9047 0.060 Uiso 1 1 calc R
C1B C 0.0525(6) 0.2763(4) 0.9068(5) 0.031(2) Uani 1 1 d .
H1B H 0.0667 0.2423 0.9608 0.037 Uiso 1 1 calc R
B2 B 0.0998(8) 0.3551(6) 0.9251(6) 0.037(3) Uani 1 1 d .
H2B H 0.1445 0.3750 0.9870 0.045 Uiso 1 1 calc R
B3 B 0.1541(7) 0.2957(5) 0.8733(5) 0.024(2) Uani 1 1 d .
H3B H 0.2343 0.2774 0.9009 0.029 Uiso 1 1 calc R
B4 B 0.0553(7) 0.2431(5) 0.8175(6) 0.026(2) Uani 1 1 d .
H4B H 0.0710 0.1901 0.8086 0.031 Uiso 1 1 calc R
B5 B -0.0621(7) 0.2695(5) 0.8322(5) 0.024(2) Uani 1 1 d .
H5B H -0.1237 0.2338 0.8333 0.029 Uiso 1 1 calc R
B6 B -0.0340(8) 0.3395(6) 0.8985(6) 0.037(3) Uani 1 1 d .
H6B H -0.0771 0.3499 0.9433 0.045 Uiso 1 1 calc R
B7 B 0.1250(6) 0.3769(5) 0.8320(5) 0.021(2) Uani 1 1 d .
B8 B 0.0982(7) 0.3082(4) 0.7673(5) 0.017(2) Uani 1 1 d U
B9 B -0.0360(7) 0.2900(5) 0.7387(5) 0.021(2) Uani 1 1 d U
B10 B -0.0909(7) 0.3496(5) 0.7913(6) 0.024(2) Uani 1 1 d U
B11 B 0.0106(7) 0.4044(5) 0.8487(6) 0.026(2) Uani 1 1 d .
B12 B 0.0066(6) 0.3727(4) 0.7490(5) 0.017(2) Uani 1 1 d .

loop_
_atom_site_aniso_label
_atom_site_aniso_U_11
_atom_site_aniso_U_22
_atom_site_aniso_U_33
_atom_site_aniso_U_23
_atom_site_aniso_U_13
_atom_site_aniso_U_12
I1 0.0175(3) 0.0225(3) 0.0244(3) -0.0039(2) 0.0106(2) -0.0028(2)
I2 0.0229(3) 0.0220(3) 0.0356(3) -0.0066(2) 0.0197(3) -0.0050(3)
I3 0.0253(3) 0.0293(4) 0.0322(3) -0.0092(3) 0.0092(2) -0.0041(3)
I4 0.0134(3) 0.0441(4) 0.0640(4) -0.0223(3) 0.0082(3) 0.0015(3)
I5 0.0262(4) 0.0424(4) 0.0664(4) -0.0288(3) 0.0211(3) -0.0054(3)
I6 0.0341(3) 0.0251(4) 0.0267(3) 0.0088(2) -0.0007(3) 0.0005(3)
Al1 0.0164(13) 0.0244(16) 0.0167(12) -0.0003(10) 0.0071(10) 0.0007(11)
C1 0.004(4) 0.018(4) 0.010(4) 0.000(3) -0.001(3) 0.000(3)
C2 0.014(4) 0.019(4) 0.016(4) 0.002(3) 0.003(3) 0.004(3)
C3 0.013(4) 0.023(5) 0.025(4) 0.003(3) 0.009(3) -0.002(3)
C4 0.012(4) 0.023(5) 0.014(4) 0.007(3) 0.006(3) 0.005(3)
C5 0.013(4) 0.020(5) 0.027(4) 0.000(3) 0.011(3) -0.002(3)
C6 0.012(4) 0.019(4) 0.011(4) -0.002(3) 0.000(3) 0.001(3)
C7 0.012(3) 0.022(3) 0.011(3) 0.002(2) 0.010(2) -0.002(3)
C8 0.015(4) 0.017(4) 0.013(4) -0.002(3) 0.005(3) 0.001(3)
C9 0.015(4) 0.021(4) 0.026(4) -0.007(3) 0.008(3) 0.000(3)
C10 0.031(5) 0.019(4) 0.024(4) -0.013(3) 0.015(3) -0.009(4)
C11 0.032(5) 0.025(4) 0.011(4) 0.006(3) 0.013(3) -0.002(3)
C12 0.015(4) 0.025(4) 0.014(4) 0.001(3) 0.008(3) 0.003(3)
C13 0.014(4) 0.020(4) 0.021(4) -0.001(3) -0.001(3) -0.001(3)
C14 0.035(5) 0.037(6) 0.026(5) 0.016(4) 0.015(4) 0.023(4)
C15 0.019(5) 0.036(6) 0.032(5) 0.008(4) 0.007(4) 0.003(4)
C16 0.022(4) 0.012(5) 0.027(4) 0.007(3) 0.011(3) 0.008(3)
C17 0.039(6) 0.030(6) 0.029(5) 0.011(4) 0.006(4) 0.004(4)
C18 0.014(4) 0.040(6) 0.037(5) 0.001(4) 0.009(4) 0.007(4)
C19 0.016(4) 0.010(4) 0.018(3) 0.002(3) 0.011(3) -0.006(3)
C20 0.018(4) 0.022(5) 0.020(3) -0.002(3) 0.009(3) -0.005(3)
C21 0.014(4) 0.019(5) 0.032(4) -0.001(3) 0.015(3) -0.002(3)
C22 0.030(5) 0.022(5) 0.024(4) -0.007(3) 0.017(3) -0.006(4)
C23 0.036(5) 0.019(5) 0.017(4) -0.005(3) 0.006(3) 0.003(4)
C24 0.024(4) 0.019(5) 0.014(3) 0.000(3) 0.011(3) 0.001(3)
C25 0.017(4) 0.015(5) 0.028(4) -0.001(3) 0.000(3) -0.006(3)
C26 0.019(4) 0.031(6) 0.036(5) 0.009(4) 0.002(4) -0.006(4)
C27 0.026(5) 0.061(7) 0.015(4) -0.007(4) 0.005(4) -0.003(5)
C28 0.028(4) 0.023(5) 0.028(4) -0.011(4) 0.007(3) -0.002(3)
C29 0.042(6) 0.039(6) 0.028(4) -0.007(4) -0.007(4) 0.009(5)
C30 0.017(4) 0.040(6) 0.044(5) -0.011(4) 0.001(4) -0.002(4)
C31 0.034(5) 0.034(6) 0.026(5) 0.008(4) 0.009(4) 0.013(4)
C32 0.029(5) 0.066(8) 0.026(5) 0.018(4) 0.008(4) 0.018(5)
C1B 0.023(5) 0.038(6) 0.031(5) 0.008(4) 0.008(4) -0.008(4)
B2 0.029(6) 0.060(9) 0.021(5) -0.002(5) 0.005(5) -0.020(6)
B3 0.021(5) 0.024(6) 0.026(5) 0.013(4) 0.005(4) 0.004(4)
B4 0.013(5) 0.032(7) 0.033(6) 0.008(5) 0.007(4) 0.002(5)
B5 0.020(5) 0.030(6) 0.025(5) -0.002(4) 0.013(4) -0.010(5)
B6 0.031(6) 0.061(9) 0.026(6) -0.014(5) 0.019(5) -0.009(6)
B7 0.012(5) 0.034(7) 0.020(5) -0.004(4) 0.009(4) 0.000(4)
B8 0.018(4) 0.021(4) 0.016(4) 0.002(3) 0.012(3) -0.001(3)
B9 0.019(4) 0.022(4) 0.025(4) -0.005(3) 0.012(3) 0.008(4)
B10 0.015(4) 0.033(5) 0.030(4) -0.003(3) 0.014(3) -0.002(4)
B11 0.024(6) 0.026(6) 0.030(6) -0.002(4) 0.013(5) -0.003(5)
B12 0.016(5) 0.017(6) 0.019(5) 0.008(4) 0.007(4) 0.005(4)

loop_
_atom_type_symbol
_atom_type_description
_atom_type_scat_dispersion_real
_atom_type_scat_dispersion_imag
_atom_type_scat_source
C C 0.0033 0.0016 'International Tables Vol C Tables 4.2.6.8 and 6.1.1.4'
H H 0.0000 0.0000 'International Tables Vol C Tables 4.2.6.8 and 6.1.1.4'
B B 0.0013 0.0007 'International Tables Vol C Tables 4.2.6.8 and 6.1.1.4'
Al Al 0.0645 0.0514 'International Tables Vol C Tables 4.2.6.8 and 6.1.1.4'
I I -0.4742 1.8119 'International Tables Vol C Tables 4.2.6.8 and 6.1.1.4'

loop_
_geom_angle_atom_site_label_1
_geom_angle_atom_site_label_2
_geom_angle_atom_site_label_3
_geom_angle
B7 I1 Al1 99.8(2)
B8 I2 Al1 100.7(2)
C31 Al1 C1 113.7(3)
C31 Al1 I1 102.6(3)
C1 Al1 I1 118.9(2)
C31 Al1 I2 115.8(3)
C1 Al1 I2 111.9(2)
I1 Al1 I2 91.97(9)
C2 C1 C6 118.6(6)
C2 C1 Al1 120.3(5)
C6 C1 Al1 118.8(5)
C3 C2 C1 120.9(7)
C3 C2 C7 116.5(6)
C1 C2 C7 122.4(6)
C4 C3 C2 119.7(7)
C4 C3 H3 120.1
C2 C3 H3 120.1
C5 C4 C3 119.9(7)
C5 C4 H4 120.1
C3 C4 H4 120.1
C4 C5 C6 122.5(7)
C4 C5 H5 118.7
C6 C5 H5 118.7
C5 C6 C1 118.2(6)
C5 C6 C19 120.1(7)
C1 C6 C19 121.6(6)
C12 C7 C8 119.6(7)
C12 C7 C2 123.3(7)
C8 C7 C2 116.9(6)
C9 C8 C7 119.7(7)
C9 C8 C13 117.9(7)
C7 C8 C13 122.3(7)
C10 C9 C8 119.1(7)
C10 C9 H9 120.4
C8 C9 H9 120.4
C9 C10 C11 121.7(7)
C9 C10 H10 119.1
C11 C10 H10 119.1
C12 C11 C10 119.8(7)
C12 C11 H11 120.1
C10 C11 H11 120.1
C11 C12 C7 119.9(7)
C11 C12 C16 119.2(7)
C7 C12 C16 120.9(7)
C8 C13 C15 111.0(6)
C8 C13 C14 113.0(6)
C15 C13 C14 110.2(6)
C8 C13 H13 107.5
C15 C13 H13 107.5
C14 C13 H13 107.5
C13 C14 H14A 109.5
C13 C14 H14B 109.5
H14A C14 H14B 109.5
C13 C14 H14C 109.5
H14A C14 H14C 109.5
H14B C14 H14C 109.5
C13 C15 H15A 109.5
C13 C15 H15B 109.5
H15A C15 H15B 109.5
C13 C15 H15C 109.5
H15A C15 H15C 109.5
H15B C15 H15C 109.5
C18 C16 C12 110.6(6)
C18 C16 C17 109.3(6)
C12 C16 C17 112.4(6)
C18 C16 H16 108.1
C12 C16 H16 108.1
C17 C16 H16 108.1
C16 C17 H17A 109.5
C16 C17 H17B 109.5
H17A C17 H17B 109.5
C16 C17 H17C 109.5
H17A C17 H17C 109.5
H17B C17 H17C 109.5
C16 C18 H18A 109.5
C16 C18 H18B 109.5
H18A C18 H18B 109.5
C16 C18 H18C 109.5
H18A C18 H18C 109.5
H18B C18 H18C 109.5
C24 C19 C20 119.5(6)
C24 C19 C6 119.6(6)
C20 C19 C6 120.8(6)
C21 C20 C19 120.6(7)
C21 C20 C25 118.2(7)
C19 C20 C25 121.2(6)
C20 C21 C22 120.0(7)
C20 C21 H21 120.0
C22 C21 H21 120.0
C23 C22 C21 119.6(7)
C23 C22 H22 120.2
C21 C22 H22 120.2
C22 C23 C24 121.0(7)
C22 C23 H23 119.5
C24 C23 H23 119.5
C19 C24 C23 119.2(7)
C19 C24 C28 122.8(6)
C23 C24 C28 117.8(7)
C26 C25 C20 114.0(6)
C26 C25 C27 108.7(6)
C20 C25 C27 111.9(6)
C26 C25 H25 107.3
C20 C25 H25 107.3
C27 C25 H25 107.3
C25 C26 H26A 109.5
C25 C26 H26B 109.5
H26A C26 H26B 109.5
C25 C26 H26C 109.5
H26A C26 H26C 109.5
H26B C26 H26C 109.5
C25 C27 H27A 109.5
C25 C27 H27B 109.5
H27A C27 H27B 109.5
C25 C27 H27C 109.5
H27A C27 H27C 109.5
H27B C27 H27C 109.5
C30 C28 C24 110.0(7)
C30 C28 C29 109.2(7)
C24 C28 C29 114.2(6)
C30 C28 H28 107.7
C24 C28 H28 107.7
C29 C28 H28 107.7
C28 C29 H29A 109.5
C28 C29 H29B 109.5
H29A C29 H29B 109.5
C28 C29 H29C 109.5
H29A C29 H29C 109.5
H29B C29 H29C 109.5
C28 C30 H30A 109.5
C28 C30 H30B 109.5
H30A C30 H30B 109.5
C28 C30 H30C 109.5
H30A C30 H30C 109.5
H30B C30 H30C 109.5
C32 C31 Al1 124.8(6)
C32 C31 H31A 106.1
Al1 C31 H31A 106.1
C32 C31 H31B 106.1
Al1 C31 H31B 106.1
H31A C31 H31B 106.3
C31 C32 H32A 109.5
C31 C32 H32B 109.5
H32A C32 H32B 109.5
C31 C32 H32C 109.5
H32A C32 H32C 109.5
H32B C32 H32C 109.5
B4 C1B B5 64.0(5)
B4 C1B B3 62.7(5)
B5 C1B B3 115.7(6)
B4 C1B B2 115.3(7)
B5 C1B B2 115.0(7)
B3 C1B B2 62.9(5)
B4 C1B B6 115.7(7)
B5 C1B B6 62.8(5)
B3 C1B B6 114.4(7)
B2 C1B B6 62.2(6)
B4 C1B H1B 116.8
B5 C1B H1B 116.8
B3 C1B H1B 117.7
B2 C1B H1B 117.8
B6 C1B H1B 117.9
C1B B2 B7 103.6(7)
C1B B2 B6 59.0(6)
B7 B2 B6 106.6(7)
C1B B2 B3 58.2(5)
B7 B2 B3 60.3(5)
B6 B2 B3 107.9(7)
C1B B2 B11 104.7(7)
B7 B2 B11 59.3(5)
B6 B2 B11 59.6(6)
B3 B2 B11 108.3(6)
C1B B2 H2B 125.1
B7 B2 H2B 123.3
B6 B2 H2B 121.9
B3 B2 H2B 121.2
B11 B2 H2B 122.4
C1B B3 B8 103.5(6)
C1B B3 B4 57.8(5)
B8 B3 B4 60.6(5)
C1B B3 B2 59.0(5)
B8 B3 B2 107.1(6)
B4 B3 B2 108.0(7)
C1B B3 B7 103.8(6)
B8 B3 B7 59.1(5)
B4 B3 B7 107.8(6)
B2 B3 B7 59.6(5)
C1B B3 H3B 125.6
B8 B3 H3B 123.0
B4 B3 H3B 121.3
B2 B3 H3B 121.5
B7 B3 H3B 122.9
C1B B4 B3 59.5(5)
C1B B4 B8 103.9(7)
B3 B4 B8 59.4(5)
C1B B4 B5 58.6(5)
B3 B4 B5 108.6(7)
B8 B4 B5 106.9(7)
C1B B4 B9 104.9(7)
B3 B4 B9 108.9(7)
B8 B4 B9 60.2(5)
B5 B4 B9 59.7(5)
C1B B4 H4B 124.7
B3 B4 H4B 120.7
B8 B4 H4B 123.3
B5 B4 H4B 121.8
B9 B4 H4B 121.9
C1B B5 B10 105.3(7)
C1B B5 B6 59.4(5)
B10 B5 B6 59.5(6)
C1B B5 B9 104.7(6)
B10 B5 B9 61.0(5)
B6 B5 B9 108.3(7)
C1B B5 B4 57.4(5)
B10 B5 B4 108.9(6)
B6 B5 B4 107.4(7)
B9 B5 B4 60.6(5)
C1B B5 H5B 124.9
B10 B5 H5B 121.7
B6 B5 H5B 121.6
B9 B5 H5B 121.7
B4 B5 H5B 121.7
C1B B6 B10 104.2(6)
C1B B6 B11 105.2(6)
B10 B6 B11 61.8(5)
C1B B6 B2 58.8(6)
B10 B6 B2 109.7(7)
B11 B6 B2 60.6(6)
C1B B6 B5 57.8(5)
B10 B6 B5 59.8(5)
B11 B6 B5 109.3(6)
B2 B6 B5 108.0(7)
C1B B6 H6B 125.5
B10 B6 H6B 121.6
B11 B6 H6B 121.1
B2 B6 H6B 120.8
B5 B6 H6B 121.7
B8 B7 B11 109.2(6)
B8 B7 B2 107.6(7)
B11 B7 B2 60.8(5)
B8 B7 B3 59.3(5)
B11 B7 B3 109.3(6)
B2 B7 B3 60.1(5)
B8 B7 B12 60.1(5)
B11 B7 B12 60.6(5)
B2 B7 B12 108.2(6)
B3 B7 B12 107.7(6)
B8 B7 I1 121.5(5)
B11 B7 I1 119.6(6)
B2 B7 I1 123.1(6)
B3 B7 I1 123.4(5)
B12 B7 I1 119.9(5)
B7 B8 B3 61.6(5)
B7 B8 B4 109.3(6)
B3 B8 B4 60.0(5)
B7 B8 B12 61.3(5)
B3 B8 B12 110.5(6)
B4 B8 B12 108.3(6)
B7 B8 B9 109.6(6)
B3 B8 B9 109.8(6)
B4 B8 B9 60.8(5)
B12 B8 B9 59.5(5)
B7 B8 I2 118.5(5)
B3 B8 I2 118.6(5)
B4 B8 I2 122.4(6)
B12 B8 I2 121.6(5)
B9 B8 I2 123.1(5)
B12 B9 B5 106.5(6)
B12 B9 B8 59.8(5)
B5 B9 B8 106.1(6)
B12 B9 B4 107.2(6)
B5 B9 B4 59.8(5)
B8 B9 B4 59.0(5)
B12 B9 B10 59.3(5)
B5 B9 B10 59.0(5)
B8 B9 B10 106.1(6)
B4 B9 B10 106.7(6)
B12 B9 I3 121.7(5)
B5 B9 I3 123.3(6)
B8 B9 I3 122.6(5)
B4 B9 I3 122.5(6)
B10 B9 I3 122.9(5)
B6 B10 B5 60.7(6)
B6 B10 B12 107.6(6)
B5 B10 B12 107.5(6)
B6 B10 B9 108.5(7)
B5 B10 B9 60.0(5)
B12 B10 B9 59.5(5)
B6 B10 B11 59.5(5)
B5 B10 B11 108.2(7)
B12 B10 B11 60.3(5)
B9 B10 B11 108.1(6)
B6 B10 I4 121.5(5)
B5 B10 I4 120.8(6)
B12 B10 I4 122.7(6)
B9 B10 I4 121.3(5)
B11 B10 I4 122.3(6)
B7 B11 B6 107.1(7)
B7 B11 B2 59.9(5)
B6 B11 B2 59.8(6)
B7 B11 B12 60.5(5)
B6 B11 B12 105.6(7)
B2 B11 B12 107.5(7)
B7 B11 B10 106.9(6)
B6 B11 B10 58.7(5)
B2 B11 B10 106.7(7)
B12 B11 B10 58.5(5)
B7 B11 I5 121.3(6)
B6 B11 I5 122.9(6)
B2 B11 I5 121.2(6)
B12 B11 I5 123.1(6)
B10 B11 I5 123.7(6)
B10 B12 B9 61.3(5)
B10 B12 B8 108.4(6)
B9 B12 B8 60.7(5)
B10 B12 B7 107.9(6)
B9 B12 B7 108.4(6)
B8 B12 B7 58.6(5)
B10 B12 B11 61.2(5)
B9 B12 B11 110.3(6)
B8 B12 B11 106.5(6)
B7 B12 B11 58.9(5)
B10 B12 I6 122.5(5)
B9 B12 I6 121.0(5)
B8 B12 I6 121.6(5)
B7 B12 I6 121.1(5)
B11 B12 I6 121.4(6)

loop_
_geom_bond_atom_site_label_1
_geom_bond_atom_site_label_2
_geom_bond_distance
I1 B7 2.184(9)
I1 Al1 2.735(3)
I2 B8 2.205(8)
I2 Al1 2.751(3)
I3 B9 2.163(9)
I4 B10 2.171(9)
I5 B11 2.147(10)
I6 B12 2.164(8)
Al1 C31 1.956(8)
Al1 C1 1.978(7)
C1 C2 1.409(9)
C1 C6 1.431(10)
C2 C3 1.394(9)
C2 C7 1.512(10)
C3 C4 1.388(10)
C3 H3 0.9500
C4 C5 1.370(9)
C4 H4 0.9500
C5 C6 1.392(9)
C5 H5 0.9500
C6 C19 1.484(9)
C7 C12 1.396(10)
C7 C8 1.420(9)
C8 C9 1.393(10)
C8 C13 1.518(10)
C9 C10 1.378(10)
C9 H9 0.9500
C10 C11 1.391(10)
C10 H10 0.9500
C11 C12 1.379(10)
C11 H11 0.9500
C12 C16 1.530(10)
C13 C15 1.537(9)
C13 C14 1.547(10)
C13 H13 1.0000
C14 H14A 0.9800
C14 H14B 0.9800
C14 H14C 0.9800
C15 H15A 0.9800
C15 H15B 0.9800
C15 H15C 0.9800
C16 C18 1.516(9)
C16 C17 1.567(9)
C16 H16 1.0000
C17 H17A 0.9800
C17 H17B 0.9800
C17 H17C 0.9800
C18 H18A 0.9800
C18 H18B 0.9800
C18 H18C 0.9800
C19 C24 1.397(9)
C19 C20 1.413(10)
C20 C21 1.377(9)
C20 C25 1.554(10)
C21 C22 1.405(10)
C21 H21 0.9500
C22 C23 1.387(10)
C22 H22 0.9500
C23 C24 1.403(9)
C23 H23 0.9500
C24 C28 1.527(10)
C25 C26 1.520(10)
C25 C27 1.556(10)
C25 H25 1.0000
C26 H26A 0.9800
C26 H26B 0.9800
C26 H26C 0.9800
C27 H27A 0.9800
C27 H27B 0.9800
C27 H27C 0.9800
C28 C30 1.527(10)
C28 C29 1.541(10)
C28 H28 1.0000
C29 H29A 0.9800
C29 H29B 0.9800
C29 H29C 0.9800
C30 H30A 0.9800
C30 H30B 0.9800
C30 H30C 0.9800
C31 C32 1.501(10)
C31 H31A 0.9900
C31 H31B 0.9900
C32 H32A 0.9800
C32 H32B 0.9800
C32 H32C 0.9800
C1B B4 1.676(12)
C1B B5 1.699(12)
C1B B3 1.707(11)
C1B B2 1.722(13)
C1B B6 1.727(13)
C1B H1B 1.1200
B2 B7 1.780(12)
B2 B6 1.782(14)
B2 B3 1.788(14)
B2 B11 1.796(14)
B2 H2B 1.1200
B3 B8 1.752(12)
B3 B4 1.761(13)
B3 B7 1.792(13)
B3 H3B 1.1200
B4 B8 1.773(12)
B4 B5 1.789(12)
B4 B9 1.804(13)
B4 H4B 1.1200
B5 B10 1.768(14)
B5 B6 1.785(14)
B5 B9 1.787(12)
B5 H5B 1.1200
B6 B10 1.764(13)
B6 B11 1.778(14)
B6 H6B 1.1200
B7 B8 1.750(12)
B7 B11 1.771(12)
B7 B12 1.799(12)
B8 B12 1.778(12)
B8 B9 1.794(12)
B9 B12 1.772(13)
B9 B10 1.804(12)
B10 B12 1.768(12)
B10 B11 1.819(13)
B11 B12 1.802(12)

loop_
_geom_torsion_atom_site_label_1
_geom_torsion_atom_site_label_2
_geom_torsion_atom_site_label_3
_geom_torsion_atom_site_label_4
_geom_torsion
B7 I1 Al1 C31 -93.3(4)
B7 I1 Al1 C1 140.2(3)
B7 I1 Al1 I2 23.7(2)
B8 I2 Al1 C31 82.5(4)
B8 I2 Al1 C1 -145.0(3)
B8 I2 Al1 I1 -22.6(2)
C31 Al1 C1 C2 86.0(6)
I1 Al1 C1 C2 -153.0(5)
I2 Al1 C1 C2 -47.6(6)
C31 Al1 C1 C6 -76.5(6)
I1 Al1 C1 C6 44.6(6)
I2 Al1 C1 C6 149.9(5)
C6 C1 C2 C3 5.1(10)
Al1 C1 C2 C3 -157.3(6)
C6 C1 C2 C7 -168.8(6)
Al1 C1 C2 C7 28.7(9)
C1 C2 C3 C4 -2.5(11)
C7 C2 C3 C4 171.8(6)
C2 C3 C4 C5 -2.4(11)
C3 C4 C5 C6 4.5(11)
C4 C5 C6 C1 -1.8(10)
C4 C5 C6 C19 -177.7(7)
C2 C1 C6 C5 -3.0(10)
Al1 C1 C6 C5 159.7(5)
C2 C1 C6 C19 172.8(6)
Al1 C1 C6 C19 -24.4(9)
C3 C2 C7 C12 89.9(8)
C1 C2 C7 C12 -95.9(9)
C3 C2 C7 C8 -85.0(8)
C1 C2 C7 C8 89.1(8)
C12 C7 C8 C9 1.9(10)
C2 C7 C8 C9 177.1(6)
C12 C7 C8 C13 -178.5(6)
C2 C7 C8 C13 -3.4(9)
C7 C8 C9 C10 -0.2(10)
C13 C8 C9 C10 -179.8(6)
C8 C9 C10 C11 -0.2(11)
C9 C10 C11 C12 -1.1(10)
C10 C11 C12 C7 2.8(10)
C10 C11 C12 C16 -177.9(6)
C8 C7 C12 C11 -3.2(10)
C2 C7 C12 C11 -178.0(6)
C8 C7 C12 C16 177.5(6)
C2 C7 C12 C16 2.7(10)
C9 C8 C13 C15 -75.9(8)
C7 C8 C13 C15 104.6(7)
C9 C8 C13 C14 48.5(9)
C7 C8 C13 C14 -131.1(7)
C11 C12 C16 C18 77.2(8)
C7 C12 C16 C18 -103.5(8)
C11 C12 C16 C17 -45.3(9)
C7 C12 C16 C17 134.0(7)
C5 C6 C19 C24 -79.5(9)
C1 C6 C19 C24 104.7(8)
C5 C6 C19 C20 97.6(8)
C1 C6 C19 C20 -78.1(9)
C24 C19 C20 C21 -3.5(11)
C6 C19 C20 C21 179.4(7)
C24 C19 C20 C25 175.9(6)
C6 C19 C20 C25 -1.3(10)
C19 C20 C21 C22 0.9(11)
C25 C20 C21 C22 -178.5(6)
C20 C21 C22 C23 1.2(11)
C21 C22 C23 C24 -0.7(12)
C20 C19 C24 C23 4.0(10)
C6 C19 C24 C23 -178.9(7)
C20 C19 C24 C28 -171.0(7)
C6 C19 C24 C28 6.1(11)
C22 C23 C24 C19 -1.9(11)
C22 C23 C24 C28 173.3(7)
C21 C20 C25 C26 -19.6(10)
C19 C20 C25 C26 161.0(7)
C21 C20 C25 C27 104.3(8)
C19 C20 C25 C27 -75.1(9)
C19 C24 C28 C30 93.3(8)
C23 C24 C28 C30 -81.7(8)
C19 C24 C28 C29 -143.5(7)
C23 C24 C28 C29 41.5(10)
C1 Al1 C31 C32 179.2(7)
I1 Al1 C31 C32 49.4(8)
I2 Al1 C31 C32 -49.1(8)
B4 C1B B2 B7 5.7(9)
B5 C1B B2 B7 -66.1(8)
B3 C1B B2 B7 41.3(6)
B6 C1B B2 B7 -101.3(7)
B4 C1B B2 B6 107.0(7)
B5 C1B B2 B6 35.3(6)
B3 C1B B2 B6 142.6(7)
B4 C1B B2 B3 -35.7(7)
B5 C1B B2 B3 -107.4(7)
B6 C1B B2 B3 -142.6(7)
B4 C1B B2 B11 67.0(8)
B5 C1B B2 B11 -4.7(9)
B3 C1B B2 B11 102.7(7)
B6 C1B B2 B11 -39.9(6)
B4 C1B B3 B8 41.6(6)
B5 C1B B3 B8 4.3(9)
B2 C1B B3 B8 -102.1(7)
B6 C1B B3 B8 -65.9(8)
B5 C1B B3 B4 -37.3(7)
B2 C1B B3 B4 -143.6(7)
B6 C1B B3 B4 -107.5(7)
B4 C1B B3 B2 143.6(7)
B5 C1B B3 B2 106.3(8)
B6 C1B B3 B2 36.1(7)
B4 C1B B3 B7 102.6(7)
B5 C1B B3 B7 65.3(8)
B2 C1B B3 B7 -41.0(6)
B6 C1B B3 B7 -4.9(8)
B7 B2 B3 C1B -132.4(7)
B6 B2 B3 C1B -33.1(6)
B11 B2 B3 C1B -96.2(7)
C1B B2 B3 B8 95.7(7)
B7 B2 B3 B8 -36.6(6)
B6 B2 B3 B8 62.6(8)
B11 B2 B3 B8 -0.5(9)
C1B B2 B3 B4 31.8(6)
B7 B2 B3 B4 -100.5(7)
B6 B2 B3 B4 -1.3(9)
B11 B2 B3 B4 -64.4(8)
C1B B2 B3 B7 132.4(7)
B6 B2 B3 B7 99.2(7)
B11 B2 B3 B7 36.2(6)
B5 C1B B4 B3 142.6(7)
B2 C1B B4 B3 35.7(7)
B6 C1B B4 B3 105.5(7)
B5 C1B B4 B8 101.5(7)
B3 C1B B4 B8 -41.1(6)
B2 C1B B4 B8 -5.4(9)
B6 C1B B4 B8 64.5(8)
B3 C1B B4 B5 -142.6(7)
B2 C1B B4 B5 -106.9(8)
B6 C1B B4 B5 -37.1(7)
B5 C1B B4 B9 39.1(6)
B3 C1B B4 B9 -103.5(7)
B2 C1B B4 B9 -67.7(8)
B6 C1B B4 B9 2.1(9)
B8 B3 B4 C1B -132.2(7)
B2 B3 B4 C1B -32.3(6)
B7 B3 B4 C1B -95.3(7)
C1B B3 B4 B8 132.2(7)
B2 B3 B4 B8 99.9(7)
B7 B3 B4 B8 36.9(6)
C1B B3 B4 B5 33.2(6)
B8 B3 B4 B5 -99.0(7)
B2 B3 B4 B5 0.9(8)
B7 B3 B4 B5 -62.1(8)
C1B B3 B4 B9 96.6(7)
B8 B3 B4 B9 -35.7(6)
B2 B3 B4 B9 64.3(8)
B7 B3 B4 B9 1.3(8)
B4 C1B B5 B10 -102.9(7)
B3 C1B B5 B10 -66.1(8)
B2 C1B B5 B10 4.4(8)
B6 C1B B5 B10 39.4(6)
B4 C1B B5 B6 -142.4(7)
B3 C1B B5 B6 -105.5(8)
B2 C1B B5 B6 -35.0(7)
B4 C1B B5 B9 -39.5(6)
B3 C1B B5 B9 -2.7(9)
B2 C1B B5 B9 67.8(8)
B6 C1B B5 B9 102.8(7)
B3 C1B B5 B4 36.8(7)
B2 C1B B5 B4 107.3(7)
B6 C1B B5 B4 142.4(7)
B3 B4 B5 C1B -33.5(6)
B8 B4 B5 C1B -96.2(7)
B9 B4 B5 C1B -135.0(7)
C1B B4 B5 B10 96.4(7)
B3 B4 B5 B10 62.9(8)
B8 B4 B5 B10 0.2(8)
B9 B4 B5 B10 -38.6(6)
C1B B4 B5 B6 33.4(6)
B3 B4 B5 B6 -0.1(9)
B8 B4 B5 B6 -62.8(8)
B9 B4 B5 B6 -101.6(7)
C1B B4 B5 B9 135.0(7)
B3 B4 B5 B9 101.5(7)
B8 B4 B5 B9 38.8(6)
B4 C1B B6 B10 -1.8(9)
B5 C1B B6 B10 -39.3(6)
B3 C1B B6 B10 68.3(8)
B2 C1B B6 B10 104.6(7)
B4 C1B B6 B11 -65.9(9)
B5 C1B B6 B11 -103.5(7)
B3 C1B B6 B11 4.2(9)
B2 C1B B6 B11 40.5(6)
B4 C1B B6 B2 -106.5(7)
B5 C1B B6 B2 -144.0(7)
B3 C1B B6 B2 -36.4(6)
B4 C1B B6 B5 37.5(7)
B3 C1B B6 B5 107.6(7)
B2 C1B B6 B5 144.0(7)
B7 B2 B6 C1B 96.2(7)
B3 B2 B6 C1B 32.8(6)
B11 B2 B6 C1B 134.0(7)
C1B B2 B6 B10 -95.1(8)
B7 B2 B6 B10 1.2(10)
B3 B2 B6 B10 -62.3(9)
B11 B2 B6 B10 38.9(7)
C1B B2 B6 B11 -134.0(7)
B7 B2 B6 B11 -37.7(7)
B3 B2 B6 B11 -101.2(7)
C1B B2 B6 B5 -31.6(6)
B7 B2 B6 B5 64.7(9)
B3 B2 B6 B5 1.2(9)
B11 B2 B6 B5 102.4(7)
B10 B5 B6 C1B -134.7(6)
B9 B5 B6 C1B -96.6(7)
B4 B5 B6 C1B -32.6(6)
C1B B5 B6 B10 134.7(6)
B9 B5 B6 B10 38.0(6)
B4 B5 B6 B10 102.0(7)
C1B B5 B6 B11 96.2(7)
B10 B5 B6 B11 -38.4(6)
B9 B5 B6 B11 -0.4(9)
B4 B5 B6 B11 63.6(9)
C1B B5 B6 B2 31.9(6)
B10 B5 B6 B2 -102.7(7)
B9 B5 B6 B2 -64.7(9)
B4 B5 B6 B2 -0.7(9)
C1B B2 B7 B8 -3.4(8)
B6 B2 B7 B8 -64.7(9)
B3 B2 B7 B8 36.8(6)
B11 B2 B7 B8 -102.6(7)
C1B B2 B7 B11 99.1(7)
B6 B2 B7 B11 37.9(7)
B3 B2 B7 B11 139.4(7)
C1B B2 B7 B3 -40.2(6)
B6 B2 B7 B3 -101.5(8)
B11 B2 B7 B3 -139.4(7)
C1B B2 B7 B12 60.1(8)
B6 B2 B7 B12 -1.2(9)
B3 B2 B7 B12 100.3(7)
B11 B2 B7 B12 -39.1(6)
C1B B2 B7 I1 -152.7(6)
B6 B2 B7 I1 146.0(6)
B3 B2 B7 I1 -112.5(7)
B11 B2 B7 I1 108.1(7)
C1B B3 B7 B8 -97.7(6)
B4 B3 B7 B8 -37.5(6)
B2 B3 B7 B8 -138.4(7)
C1B B3 B7 B11 3.7(8)
B8 B3 B7 B11 101.4(7)
B4 B3 B7 B11 63.8(8)
B2 B3 B7 B11 -37.0(6)
C1B B3 B7 B2 40.7(6)
B8 B3 B7 B2 138.4(7)
B4 B3 B7 B2 100.8(7)
C1B B3 B7 B12 -60.6(7)
B8 B3 B7 B12 37.1(5)
B4 B3 B7 B12 -0.5(8)
B2 B3 B7 B12 -101.3(6)
C1B B3 B7 I1 152.7(5)
B8 B3 B7 I1 -109.6(6)
B4 B3 B7 I1 -147.2(6)
B2 B3 B7 I1 112.0(7)
Al1 I1 B7 B8 -21.1(6)
Al1 I1 B7 B11 -163.4(5)
Al1 I1 B7 B2 124.1(7)
Al1 I1 B7 B3 50.6(6)
Al1 I1 B7 B12 -92.3(6)
B11 B7 B8 B3 -101.5(7)
B2 B7 B8 B3 -37.2(6)
B12 B7 B8 B3 -138.5(6)
I1 B7 B8 B3 112.7(7)
B11 B7 B8 B4 -63.9(8)
B2 B7 B8 B4 0.5(8)
B3 B7 B8 B4 37.6(6)
B12 B7 B8 B4 -100.9(6)
I1 B7 B8 B4 150.3(5)
B11 B7 B8 B12 37.0(6)
B2 B7 B8 B12 101.3(6)
B3 B7 B8 B12 138.5(6)
I1 B7 B8 B12 -108.8(7)
B11 B7 B8 B9 1.0(8)
B2 B7 B8 B9 65.3(8)
B3 B7 B8 B9 102.5(7)
B12 B7 B8 B9 -36.0(6)
I1 B7 B8 B9 -144.8(6)
B11 B7 B8 I2 149.5(5)
B2 B7 B8 I2 -146.1(6)
B3 B7 B8 I2 -109.0(6)
B12 B7 B8 I2 112.5(6)
I1 B7 B8 I2 3.7(9)
C1B B3 B8 B7 98.1(7)
B4 B3 B8 B7 138.2(6)
B2 B3 B8 B7 36.9(6)
C1B B3 B8 B4 -40.1(6)
B2 B3 B8 B4 -101.4(7)
B7 B3 B8 B4 -138.2(6)
C1B B3 B8 B12 59.8(8)
B4 B3 B8 B12 99.9(7)
B2 B3 B8 B12 -1.5(9)
B7 B3 B8 B12 -38.4(6)
C1B B3 B8 B9 -4.0(8)
B4 B3 B8 B9 36.1(6)
B2 B3 B8 B9 -65.3(8)
B7 B3 B8 B9 -102.2(7)
C1B B3 B8 I2 -153.0(5)
B4 B3 B8 I2 -112.9(7)
B2 B3 B8 I2 145.7(6)
B7 B3 B8 I2 108.9(6)
C1B B4 B8 B7 2.8(8)
B3 B4 B8 B7 -38.3(6)
B5 B4 B8 B7 63.7(8)
B9 B4 B8 B7 102.2(7)
C1B B4 B8 B3 41.1(6)
B5 B4 B8 B3 102.0(7)
B9 B4 B8 B3 140.6(7)
C1B B4 B8 B12 -62.4(7)
B3 B4 B8 B12 -103.5(7)
B5 B4 B8 B12 -1.5(8)
B9 B4 B8 B12 37.0(6)
C1B B4 B8 B9 -99.5(6)
B3 B4 B8 B9 -140.6(7)
B5 B4 B8 B9 -38.5(6)
C1B B4 B8 I2 147.9(5)
B3 B4 B8 I2 106.7(7)
B5 B4 B8 I2 -151.2(5)
B9 B4 B8 I2 -112.7(6)
Al1 I2 B8 B7 15.8(6)
Al1 I2 B8 B3 -55.5(6)
Al1 I2 B8 B4 -126.3(6)
Al1 I2 B8 B12 88.0(6)
Al1 I2 B8 B9 159.9(6)
C1B B5 B9 B12 -62.6(8)
B10 B5 B9 B12 36.9(6)
B6 B5 B9 B12 -0.5(8)
B4 B5 B9 B12 -100.6(7)
C1B B5 B9 B8 0.0(8)
B10 B5 B9 B8 99.5(7)
B6 B5 B9 B8 62.1(8)
B4 B5 B9 B8 -38.0(6)
C1B B5 B9 B4 38.0(6)
B10 B5 B9 B4 137.5(7)
B6 B5 B9 B4 100.1(7)
C1B B5 B9 B10 -99.5(7)
B6 B5 B9 B10 -37.4(6)
B4 B5 B9 B10 -137.5(7)
C1B B5 B9 I3 149.2(6)
B10 B5 B9 I3 -111.3(7)
B6 B5 B9 I3 -148.7(6)
B4 B5 B9 I3 111.2(7)
B7 B8 B9 B12 36.8(6)
B3 B8 B9 B12 102.7(7)
B4 B8 B9 B12 138.4(6)
I2 B8 B9 B12 -110.0(6)
B7 B8 B9 B5 -63.3(8)
B3 B8 B9 B5 2.6(9)
B4 B8 B9 B5 38.4(6)
B12 B8 B9 B5 -100.0(6)
I2 B8 B9 B5 149.9(6)
B7 B8 B9 B4 -101.6(7)
B3 B8 B9 B4 -35.8(6)
B12 B8 B9 B4 -138.4(6)
I2 B8 B9 B4 111.5(7)
B7 B8 B9 B10 -1.6(8)
B3 B8 B9 B10 64.3(8)
B4 B8 B9 B10 100.0(7)
B12 B8 B9 B10 -38.4(6)
I2 B8 B9 B10 -148.4(6)
B7 B8 B9 I3 147.2(6)
B3 B8 B9 I3 -146.9(6)
B4 B8 B9 I3 -111.1(7)
B12 B8 B9 I3 110.4(7)
I2 B8 B9 I3 0.4(9)
C1B B4 B9 B12 60.8(7)
B3 B4 B9 B12 -1.6(8)
B8 B4 B9 B12 -36.9(6)
B5 B4 B9 B12 99.4(6)
C1B B4 B9 B5 -38.6(6)
B3 B4 B9 B5 -101.0(7)
B8 B4 B9 B5 -136.3(7)
C1B B4 B9 B8 97.7(7)
B3 B4 B9 B8 35.3(6)
B5 B4 B9 B8 136.3(7)
C1B B4 B9 B10 -1.4(8)
B3 B4 B9 B10 -63.8(8)
B8 B4 B9 B10 -99.1(7)
B5 B4 B9 B10 37.2(6)
C1B B4 B9 I3 -151.1(6)
B3 B4 B9 I3 146.6(6)
B8 B4 B9 I3 111.2(6)
B5 B4 B9 I3 -112.5(7)
C1B B6 B10 B5 38.4(6)
B11 B6 B10 B5 138.3(7)
B2 B6 B10 B5 99.9(8)
C1B B6 B10 B12 -62.1(8)
B11 B6 B10 B12 37.7(6)
B2 B6 B10 B12 -0.6(10)
B5 B6 B10 B12 -100.5(7)
C1B B6 B10 B9 0.7(9)
B11 B6 B10 B9 100.6(7)
B2 B6 B10 B9 62.2(9)
B5 B6 B10 B9 -37.7(6)
C1B B6 B10 B11 -99.9(7)
B2 B6 B10 B11 -38.4(7)
B5 B6 B10 B11 -138.3(7)
C1B B6 B10 I4 148.6(6)
B11 B6 B10 I4 -111.6(7)
B2 B6 B10 I4 -149.9(6)
B5 B6 B10 I4 110.2(7)
C1B B5 B10 B6 -39.4(6)
B9 B5 B10 B6 -138.0(7)
B4 B5 B10 B6 -99.6(7)
C1B B5 B10 B12 61.4(7)
B6 B5 B10 B12 100.8(7)
B9 B5 B10 B12 -37.2(6)
B4 B5 B10 B12 1.3(8)
C1B B5 B10 B9 98.6(6)
B6 B5 B10 B9 138.0(7)
B4 B5 B10 B9 38.5(6)
C1B B5 B10 B11 -2.2(8)
B6 B5 B10 B11 37.1(6)
B9 B5 B10 B11 -100.9(6)
B4 B5 B10 B11 -62.4(8)
C1B B5 B10 I4 -150.6(5)
B6 B5 B10 I4 -111.3(7)
B9 B5 B10 I4 110.7(7)
B4 B5 B10 I4 149.2(6)
B12 B9 B10 B6 -100.0(7)
B5 B9 B10 B6 38.0(6)
B8 B9 B10 B6 -61.4(8)
B4 B9 B10 B6 0.4(8)
I3 B9 B10 B6 149.9(6)
B12 B9 B10 B5 -138.0(7)
B8 B9 B10 B5 -99.3(7)
B4 B9 B10 B5 -37.5(6)
I3 B9 B10 B5 112.0(7)
B5 B9 B10 B12 138.0(7)
B8 B9 B10 B12 38.6(6)
B4 B9 B10 B12 100.4(7)
I3 B9 B10 B12 -110.1(7)
B12 B9 B10 B11 -37.0(6)
B5 B9 B10 B11 101.0(7)
B8 B9 B10 B11 1.6(8)
B4 B9 B10 B11 63.4(8)
I3 B9 B10 B11 -147.1(6)
B12 B9 B10 I4 112.1(7)
B5 B9 B10 I4 -110.0(7)
B8 B9 B10 I4 150.7(5)
B4 B9 B10 I4 -147.5(6)
I3 B9 B10 I4 2.0(9)
B8 B7 B11 B6 61.8(8)
B2 B7 B11 B6 -38.1(6)
B3 B7 B11 B6 -1.4(8)
B12 B7 B11 B6 98.5(7)
I1 B7 B11 B6 -151.7(6)
B8 B7 B11 B2 99.9(7)
B3 B7 B11 B2 36.7(6)
B12 B7 B11 B2 136.6(7)
I1 B7 B11 B2 -113.6(7)
B8 B7 B11 B12 -36.7(6)
B2 B7 B11 B12 -136.6(7)
B3 B7 B11 B12 -99.9(7)
I1 B7 B11 B12 109.8(6)
B8 B7 B11 B10 0.1(8)
B2 B7 B11 B10 -99.8(7)
B3 B7 B11 B10 -63.1(8)
B12 B7 B11 B10 36.8(6)
I1 B7 B11 B10 146.6(5)
B8 B7 B11 I5 -149.7(6)
B2 B7 B11 I5 110.4(7)
B3 B7 B11 I5 147.1(6)
B12 B7 B11 I5 -113.0(7)
I1 B7 B11 I5 -3.2(9)
C1B B6 B11 B7 -1.5(8)
B10 B6 B11 B7 -99.7(7)
B2 B6 B11 B7 38.1(6)
B5 B6 B11 B7 -62.2(8)
C1B B6 B11 B2 -39.6(6)
B10 B6 B11 B2 -137.9(7)
B5 B6 B11 B2 -100.3(8)
C1B B6 B11 B12 61.8(8)
B10 B6 B11 B12 -36.4(6)
B2 B6 B11 B12 101.4(7)
B5 B6 B11 B12 1.1(9)
C1B B6 B11 B10 98.2(7)
B2 B6 B11 B10 137.9(7)
B5 B6 B11 B10 37.5(6)
C1B B6 B11 I5 -149.4(6)
B10 B6 B11 I5 112.4(7)
B2 B6 B11 I5 -109.8(7)
B5 B6 B11 I5 149.9(6)
C1B B2 B11 B7 -97.4(7)
B6 B2 B11 B7 -137.0(7)
B3 B2 B11 B7 -36.6(6)
C1B B2 B11 B6 39.6(6)
B7 B2 B11 B6 137.0(7)
B3 B2 B11 B6 100.4(7)
C1B B2 B11 B12 -58.6(8)
B7 B2 B11 B12 38.8(6)
B6 B2 B11 B12 -98.2(7)
B3 B2 B11 B12 2.2(9)
C1B B2 B11 B10 2.9(8)
B7 B2 B11 B10 100.2(7)
B6 B2 B11 B10 -36.8(6)
B3 B2 B11 B10 63.7(8)
C1B B2 B11 I5 152.0(5)
B7 B2 B11 I5 -110.6(7)
B6 B2 B11 I5 112.4(7)
B3 B2 B11 I5 -147.2(6)
B6 B10 B11 B7 100.1(7)
B5 B10 B11 B7 62.4(8)
B12 B10 B11 B7 -37.7(6)
B9 B10 B11 B7 -1.1(8)
I4 B10 B11 B7 -149.8(6)
B5 B10 B11 B6 -37.7(6)
B12 B10 B11 B6 -137.8(7)
B9 B10 B11 B6 -101.2(7)
I4 B10 B11 B6 110.1(7)
B6 B10 B11 B2 37.2(6)
B5 B10 B11 B2 -0.4(8)
B12 B10 B11 B2 -100.6(7)
B9 B10 B11 B2 -63.9(8)
I4 B10 B11 B2 147.4(6)
B6 B10 B11 B12 137.8(7)
B5 B10 B11 B12 100.1(6)
B9 B10 B11 B12 36.6(6)
I4 B10 B11 B12 -112.0(7)
B6 B10 B11 I5 -111.0(7)
B5 B10 B11 I5 -148.7(6)
B12 B10 B11 I5 111.2(7)
B9 B10 B11 I5 147.8(6)
I4 B10 B11 I5 -0.8(9)
B6 B10 B12 B9 101.5(7)
B5 B10 B12 B9 37.4(6)
B11 B10 B12 B9 138.8(7)
I4 B10 B12 B9 -109.7(7)
B6 B10 B12 B8 61.8(8)
B5 B10 B12 B8 -2.2(8)
B9 B10 B12 B8 -39.6(6)
B11 B10 B12 B8 99.2(7)
I4 B10 B12 B8 -149.4(6)
B6 B10 B12 B7 -0.1(9)
B5 B10 B12 B7 -64.1(8)
B9 B10 B12 B7 -101.6(7)
B11 B10 B12 B7 37.2(6)
I4 B10 B12 B7 148.7(6)
B6 B10 B12 B11 -37.4(7)
B5 B10 B12 B11 -101.4(7)
B9 B10 B12 B11 -138.8(7)
I4 B10 B12 B11 111.4(7)
B6 B10 B12 I6 -148.2(6)
B5 B10 B12 I6 147.8(6)
B9 B10 B12 I6 110.3(7)
B11 B10 B12 I6 -110.8(7)
I4 B10 B12 I6 0.6(10)
B5 B9 B12 B10 -36.8(6)
B8 B9 B12 B10 -136.1(6)
B4 B9 B12 B10 -99.5(6)
I3 B9 B12 B10 112.1(6)
B5 B9 B12 B8 99.3(6)
B4 B9 B12 B8 36.6(5)
B10 B9 B12 B8 136.1(6)
I3 B9 B12 B8 -111.9(6)
B5 B9 B12 B7 64.0(7)
B8 B9 B12 B7 -35.3(5)
B4 B9 B12 B7 1.3(7)
B10 B9 B12 B7 100.8(6)
I3 B9 B12 B7 -147.2(5)
B5 B9 B12 B11 1.2(8)
B8 B9 B12 B11 -98.1(6)
B4 B9 B12 B11 -61.5(7)
B10 B9 B12 B11 38.0(6)
I3 B9 B12 B11 150.1(5)
B5 B9 B12 I6 -149.4(5)
B8 B9 B12 I6 111.3(6)
B4 B9 B12 I6 147.9(5)
B10 B9 B12 I6 -112.6(6)
I3 B9 B12 I6 -0.6(8)
B7 B8 B12 B10 -100.1(6)
B3 B8 B12 B10 -61.6(8)
B4 B8 B12 B10 2.3(8)
B9 B8 B12 B10 39.9(6)
I2 B8 B12 B10 152.3(5)
B7 B8 B12 B9 -140.0(6)
B3 B8 B12 B9 -101.5(7)
B4 B8 B12 B9 -37.6(6)
I2 B8 B12 B9 112.4(6)
B3 B8 B12 B7 38.5(6)
B4 B8 B12 B7 102.4(6)
B9 B8 B12 B7 140.0(6)
I2 B8 B12 B7 -107.6(6)
B7 B8 B12 B11 -35.6(6)
B3 B8 B12 B11 2.9(8)
B4 B8 B12 B11 66.8(8)
B9 B8 B12 B11 104.4(6)
I2 B8 B12 B11 -143.2(5)
B7 B8 B12 I6 109.6(6)
B3 B8 B12 I6 148.1(6)
B4 B8 B12 I6 -148.0(5)
B9 B8 B12 I6 -110.4(6)
I2 B8 B12 I6 2.0(9)
B8 B7 B12 B10 101.1(7)
B11 B7 B12 B10 -38.3(6)
B2 B7 B12 B10 0.9(9)
B3 B7 B12 B10 64.3(7)
I1 B7 B12 B10 -147.6(6)
B8 B7 B12 B9 36.2(5)
B11 B7 B12 B9 -103.1(7)
B2 B7 B12 B9 -64.0(8)
B3 B7 B12 B9 -0.5(7)
I1 B7 B12 B9 147.6(5)
B11 B7 B12 B8 -139.3(7)
B2 B7 B12 B8 -100.2(7)
B3 B7 B12 B8 -36.7(5)
I1 B7 B12 B8 111.4(6)
B8 B7 B12 B11 139.3(7)
B2 B7 B12 B11 39.1(6)
B3 B7 B12 B11 102.6(7)
I1 B7 B12 B11 -109.3(7)
B8 B7 B12 I6 -110.4(6)
B11 B7 B12 I6 110.3(7)
B2 B7 B12 I6 149.4(6)
B3 B7 B12 I6 -147.1(5)
I1 B7 B12 I6 1.0(8)
B7 B11 B12 B10 137.7(7)
B6 B11 B12 B10 36.6(6)
B2 B11 B12 B10 99.2(7)
I5 B11 B12 B10 -112.1(7)
B7 B11 B12 B9 99.7(7)
B6 B11 B12 B9 -1.4(8)
B2 B11 B12 B9 61.2(8)
B10 B11 B12 B9 -38.0(6)
I5 B11 B12 B9 -150.1(6)
B7 B11 B12 B8 35.4(6)
B6 B11 B12 B8 -65.7(8)
B2 B11 B12 B8 -3.1(8)
B10 B11 B12 B8 -102.3(7)
I5 B11 B12 B8 145.6(6)
B6 B11 B12 B7 -101.2(7)
B2 B11 B12 B7 -38.5(6)
B10 B11 B12 B7 -137.7(7)
I5 B11 B12 B7 110.1(7)
B7 B11 B12 I6 -109.8(7)
B6 B11 B12 I6 149.0(6)
B2 B11 B12 I6 -148.3(6)
B10 B11 B12 I6 112.5(7)
I5 B11 B12 I6 0.4(9)
